data_7010555
loop_
_publ_author_name
'Shin, Jun Ho'
'Savage, William'
'Murphy, Vincent J.'
'Bonanno, Jeffrey B.'
'Churchill, David G.'
'Parkin, Gerard'

_publ_section_title
;
 The syntheses, structures and reactivity of
 bis(tert-butylcyclopentadienyl)molybdenum derivatives: nitrogen
 alkylation of an \h2-acetonitrile ligand and influence of the
 chalcogen on the barrier to inversion of chalcogenoether adducts
;
_journal_issue 11
_journal_name_full 'Journal of the Chemical Society, Dalton Transactions'
_journal_page_first 1732
_journal_paper_doi 10.1039/b100372k
_journal_year 2001
_chemical_formula_sum 'C24 H32 Mo Te'
_chemical_formula_weight 544.04
_chemical_name_systematic
; 
? 
;
_space_group_IT_number 14
_symmetry_cell_setting monoclinic
_symmetry_space_group_name_Hall '-P 2ybc'
_symmetry_space_group_name_H-M 'P 1 21/c 1'
_atom_sites_solution_hydrogens geom
_atom_sites_solution_primary direct
_atom_sites_solution_secondary difmap
_audit_creation_method SHELXL
_cell_angle_alpha 90.00
_cell_angle_beta 93.43(2)
_cell_angle_gamma 90.00
_cell_formula_units_Z 4
_cell_length_a 8.665(2)
_cell_length_b 16.169(3)
_cell_length_c 16.242(3)
_cell_measurement_reflns_used 48
_cell_measurement_temperature 298(2)
_cell_measurement_theta_max 12.69
_cell_measurement_theta_min 5.18
_cell_volume 2271.5(8)
_computing_cell_refinement 'Siemens XSCANS'
_computing_data_collection 'Siemens XSCANS'
_computing_data_reduction 'Siemens SHELXTL'
_computing_molecular_graphics 'Siemens SHELXTL'
_computing_publication_material 'Siemens SHELXTL'
_computing_structure_refinement 'SHELXL-93 (Sheldrick, 1993)'
_computing_structure_solution 'SHELXS-86 (Sheldrick, 1990)'
_diffrn_ambient_temperature 298(2)
_diffrn_measurement_device 'Siemens P4'
_diffrn_measurement_method '\w scans'
_diffrn_radiation_monochromator graphite
_diffrn_radiation_source 'fine-focus sealed tube'
_diffrn_radiation_type MoK\a
_diffrn_radiation_wavelength 0.71073
_diffrn_reflns_av_R_equivalents 0.0479
_diffrn_reflns_av_sigmaI/netI 0.0872
_diffrn_reflns_limit_h_max 9
_diffrn_reflns_limit_h_min -1
_diffrn_reflns_limit_k_max 17
_diffrn_reflns_limit_k_min -1
_diffrn_reflns_limit_l_max 17
_diffrn_reflns_limit_l_min -17
_diffrn_reflns_number 3731
_diffrn_reflns_theta_max 22.50
_diffrn_reflns_theta_min 2.35
_diffrn_standards_decay_% 8.99
_diffrn_standards_interval_count 97
_diffrn_standards_number 3
_exptl_absorpt_coefficient_mu 1.841
_exptl_absorpt_correction_T_max 0.2558
_exptl_absorpt_correction_T_min 0.2304
_exptl_absorpt_correction_type empirical
_exptl_crystal_colour dark_red
_exptl_crystal_density_diffrn 1.591
_exptl_crystal_F_000 1080
_exptl_crystal_size_max 0.2_mm
_exptl_crystal_size_mid 0.5_mm
_exptl_crystal_size_min 0.7_mm
_refine_diff_density_max 0.777
_refine_diff_density_min -0.999
_refine_diff_density_rms 0.131
_refine_ls_extinction_coef 0.00000(14)
_refine_ls_extinction_expression Fc^*^=kFc[1+0.001xFc^2^\l^3^/sin(2\q)]^-1/4^
_refine_ls_extinction_method SHELXL
_refine_ls_goodness_of_fit_all 1.020
_refine_ls_goodness_of_fit_obs 1.080
_refine_ls_matrix_type full
_refine_ls_number_parameters 240
_refine_ls_number_reflns 2950
_refine_ls_number_restraints 0
_refine_ls_restrained_S_all 1.020
_refine_ls_restrained_S_obs 1.080
_refine_ls_R_factor_all 0.0907
_refine_ls_R_factor_obs 0.0514
_refine_ls_shift/esd_max -2.063
_refine_ls_shift/esd_mean 0.009
_refine_ls_structure_factor_coef Fsqd
_refine_ls_weighting_details 'w=1/[\s^2^(Fo^2^)+(0.0566P)^2^+0.0000P] where P=(Fo^2^+2Fc^2^)/3'
_refine_ls_weighting_scheme calc
_refine_ls_wR_factor_all 0.1276
_refine_ls_wR_factor_obs 0.1094
_reflns_number_observed 2005
_reflns_number_total 2950
_reflns_observed_criterion >2sigma(I)
_cod_data_source_file b100372k.txt
_cod_data_source_block moph10
_cod_depositor_comments
;
The following automatic conversions were performed:
'_symmetry_cell_setting' value 'Monoclinic' changed to 'monoclinic'
according to '/home/saulius/struct/CIF-dictionaries/cif_core.dic'
dictionary named 'cif_core.dic' version 2.4.1 from 2010-06-29.

Automatic conversion script
Id: cif_fix_enum 1527 2010-12-29 10:47:43Z saulius 

The following automatic conversions were performed:

'_refine_ls_weighting_scheme' value 'calc
w=1/[\s^2^(Fo^2^)+(0.0566P)^2^+0.0000P] where P=(Fo^2^+2Fc^2^)/3' was
changed to 'calc'. New tag '_refine_ls_weighting_details' was
created. The value of the new tag was set to
'w=1/[\s^2^(Fo^2^)+(0.0566P)^2^+0.0000P] where P=(Fo^2^+2Fc^2^)/3'.

Automatic conversion script
Id: cif_fix_values 3143 2015-03-26 13:38:13Z robertas 
;
_cod_original_sg_symbol_H-M P2(1)/c
_cod_database_code 7010555

loop_
_symmetry_equiv_pos_as_xyz
'x, y, z'
'-x, y+1/2, -z+1/2'
'-x, -y, -z'
'x, -y-1/2, z-1/2'

loop_
_atom_site_aniso_label
_atom_site_aniso_U_11
_atom_site_aniso_U_22
_atom_site_aniso_U_33
_atom_site_aniso_U_23
_atom_site_aniso_U_13
_atom_site_aniso_U_12
Mo 0.0401(5) 0.0344(5) 0.0380(5) 0.0019(4) 0.0095(4) 0.0053(4)
Te 0.0560(5) 0.0374(4) 0.0762(5) -0.0031(4) 0.0249(4) -0.0001(4)
C11 0.034(6) 0.046(6) 0.045(6) 0.004(5) 0.008(5) 0.005(5)
C12 0.042(6) 0.037(6) 0.046(6) -0.007(5) 0.009(5) 0.010(5)
C13 0.064(8) 0.065(8) 0.042(6) -0.007(6) 0.009(5) -0.017(7)
C14 0.040(7) 0.089(9) 0.046(6) 0.009(6) 0.006(5) 0.004(7)
C15 0.062(8) 0.051(6) 0.041(6) 0.010(5) 0.010(5) 0.017(6)
C16 0.039(6) 0.069(8) 0.059(7) 0.006(6) 0.018(6) 0.010(5)
C17 0.087(9) 0.054(7) 0.118(10) 0.010(7) 0.066(8) 0.014(7)
C18 0.049(8) 0.167(15) 0.104(11) 0.055(10) 0.014(8) -0.004(9)
C19 0.065(8) 0.070(8) 0.090(9) 0.000(7) 0.032(7) -0.013(7)
C21 0.047(6) 0.033(5) 0.037(5) 0.007(4) 0.005(5) 0.010(5)
C22 0.062(7) 0.031(5) 0.041(6) 0.014(4) 0.010(5) 0.009(5)
C23 0.051(7) 0.043(6) 0.056(6) 0.008(5) 0.013(5) 0.019(5)
C24 0.042(6) 0.072(8) 0.046(6) 0.011(5) 0.003(5) 0.006(6)
C25 0.048(6) 0.048(6) 0.028(5) 0.002(4) 0.012(4) -0.007(5)
C26 0.038(6) 0.053(7) 0.056(6) 0.014(5) 0.011(5) -0.011(5)
C27 0.054(7) 0.122(11) 0.074(8) 0.036(8) 0.016(6) 0.002(7)
C28 0.047(7) 0.063(7) 0.091(9) -0.003(7) 0.028(6) 0.002(6)
C29 0.039(7) 0.077(8) 0.093(9) 0.000(7) -0.001(6) 0.001(6)
C1 0.060(7) 0.032(5) 0.054(6) 0.001(5) 0.023(6) 0.006(5)
C2 0.071(8) 0.041(6) 0.072(7) 0.007(5) 0.029(6) 0.025(6)
C3 0.107(11) 0.070(9) 0.078(9) 0.019(7) 0.048(9) 0.034(8)
C4 0.063(9) 0.057(8) 0.146(14) 0.023(9) 0.054(10) 0.021(7)
C5 0.064(9) 0.071(9) 0.114(11) 0.000(8) -0.001(8) 0.009(7)
C6 0.072(8) 0.039(6) 0.069(7) -0.004(6) 0.015(7) 0.009(6)

loop_
_atom_site_label
_atom_site_type_symbol
_atom_site_fract_x
_atom_site_fract_y
_atom_site_fract_z
_atom_site_U_iso_or_equiv
_atom_site_thermal_displace_type
_atom_site_occupancy
_atom_site_calc_flag
_atom_site_refinement_flags
_atom_site_disorder_group
Mo Mo 0.96025(9) 0.31604(5) 0.23478(5) 0.0372(3) Uani 1 d . .
Te Te 0.91632(8) 0.14863(4) 0.19644(5) 0.0557(3) Uani 1 d . .
C11 C 0.8298(10) 0.3041(6) 0.3561(5) 0.042(2) Uani 1 d . .
C12 C 0.8807(11) 0.3871(6) 0.3434(5) 0.041(2) Uani 1 d . .
H12A H 0.8138(11) 0.4360(6) 0.3401(5) 0.050 Uiso 1 calc R .
C13 C 1.0431(12) 0.3884(7) 0.3486(5) 0.057(3) Uani 1 d . .
H13A H 1.1071(12) 0.4384(7) 0.3487(5) 0.068 Uiso 1 calc R .
C14 C 1.0982(12) 0.3081(8) 0.3623(6) 0.058(3) Uani 1 d . .
H14A H 1.2063(12) 0.2913(8) 0.3725(6) 0.070 Uiso 1 calc R .
C15 C 0.9654(13) 0.2572(6) 0.3669(6) 0.051(3) Uani 1 d . .
H15A H 0.9683(13) 0.1977(6) 0.3781(6) 0.061 Uiso 1 calc R .
C16 C 0.6655(12) 0.2788(7) 0.3711(6) 0.055(3) Uani 1 d . .
C17 C 0.6244(14) 0.3203(7) 0.4521(7) 0.084(4) Uani 1 d . .
H17A H 0.6957(14) 0.3025(7) 0.4961(7) 0.126 Uiso 1 calc R .
H17B H 0.5212(14) 0.3050(7) 0.4645(7) 0.126 Uiso 1 calc R .
H17C H 0.6304(14) 0.3793(7) 0.4464(7) 0.126 Uiso 1 calc R .
C18 C 0.5567(13) 0.3052(10) 0.3015(7) 0.106(5) Uani 1 d . .
H18A H 0.4536(13) 0.2885(10) 0.3124(7) 0.160 Uiso 1 calc R .
H18B H 0.5861(13) 0.2798(10) 0.2514(7) 0.160 Uiso 1 calc R .
H18C H 0.5604(13) 0.3643(10) 0.2959(7) 0.160 Uiso 1 calc R .
C19 C 0.6528(13) 0.1858(7) 0.3844(7) 0.074(3) Uani 1 d . .
H19A H 0.7233(13) 0.1693(7) 0.4293(7) 0.111 Uiso 1 calc R .
H19B H 0.6781(13) 0.1572(7) 0.3351(7) 0.111 Uiso 1 calc R .
H19C H 0.5491(13) 0.1722(7) 0.3972(7) 0.111 Uiso 1 calc R .
C21 C 1.0543(10) 0.3833(6) 0.1170(5) 0.039(2) Uani 1 d . .
C22 C 0.9695(12) 0.4396(6) 0.1623(5) 0.044(2) Uani 1 d . .
H22A H 1.0092(12) 0.4921(6) 0.1850(5) 0.053 Uiso 1 calc R .
C23 C 0.8130(11) 0.4122(6) 0.1636(6) 0.050(3) Uani 1 d . .
H23A H 0.7280(11) 0.4437(6) 0.1856(6) 0.059 Uiso 1 calc R .
C24 C 0.7975(12) 0.3374(7) 0.1205(6) 0.053(3) Uani 1 d . .
H24A H 0.7013(12) 0.3077(7) 0.1055(6) 0.064 Uiso 1 calc R .
C25 C 0.9513(11) 0.3187(6) 0.0931(5) 0.041(2) Uani 1 d . .
H25A H 0.9762(11) 0.2719(6) 0.0579(5) 0.049 Uiso 1 calc R .
C26 C 1.2163(10) 0.3949(6) 0.0905(6) 0.049(3) Uani 1 d . .
C27 C 1.2043(12) 0.4466(8) 0.0114(6) 0.083(4) Uani 1 d . .
H27A H 1.3059(12) 0.4554(8) -0.0076(6) 0.124 Uiso 1 calc R .
H27B H 1.1576(12) 0.4989(8) 0.0224(6) 0.124 Uiso 1 calc R .
H27C H 1.1421(12) 0.4177(8) -0.0302(6) 0.124 Uiso 1 calc R .
C28 C 1.2960(12) 0.3116(7) 0.0739(7) 0.066(3) Uani 1 d . .
H28A H 1.3987(12) 0.3216(7) 0.0572(7) 0.099 Uiso 1 calc R .
H28B H 1.2378(12) 0.2825(7) 0.0309(7) 0.099 Uiso 1 calc R .
H28C H 1.3010(12) 0.2788(7) 0.1233(7) 0.099 Uiso 1 calc R .
C29 C 1.3147(12) 0.4428(7) 0.1556(7) 0.070(3) Uani 1 d . .
H29A H 1.4174(12) 0.4495(7) 0.1374(7) 0.105 Uiso 1 calc R .
H29B H 1.3191(12) 0.4129(7) 0.2067(7) 0.105 Uiso 1 calc R .
H29C H 1.2695(12) 0.4962(7) 0.1636(7) 0.105 Uiso 1 calc R .
C1 C 1.1379(12) 0.1119(6) 0.1566(6) 0.048(2) Uani 1 d . .
C2 C 1.1507(13) 0.0902(6) 0.0761(6) 0.060(3) Uani 1 d . .
H2A H 1.0637(13) 0.0912(6) 0.0397(6) 0.073 Uiso 1 calc R .
C3 C 1.2927(17) 0.0665(7) 0.0478(8) 0.083(4) Uani 1 d . .
H3A H 1.3020(17) 0.0527(7) -0.0072(8) 0.100 Uiso 1 calc R .
C4 C 1.4165(16) 0.0640(7) 0.1024(11) 0.086(5) Uani 1 d . .
H4A H 1.5117(16) 0.0482(7) 0.0840(11) 0.104 Uiso 1 calc R .
C5 C 1.4065(14) 0.0841(8) 0.1840(9) 0.083(4) Uani 1 d . .
H5A H 1.4938(14) 0.0818(8) 0.2201(9) 0.100 Uiso 1 calc R .
C6 C 1.2659(14) 0.1078(6) 0.2123(7) 0.059(3) Uani 1 d . .
H6A H 1.2570(14) 0.1209(6) 0.2676(7) 0.071 Uiso 1 calc R .
H H 1.1604(115) 0.2795(56) 0.2207(53) 0.075(31) Uiso 1 d . .

loop_
_atom_type_symbol
_atom_type_description
_atom_type_scat_dispersion_real
_atom_type_scat_dispersion_imag
_atom_type_scat_source
C C 0.0033 0.0016 'International Tables Vol C Tables 4.2.6.8 and 6.1.1.4'
H H 0.0000 0.0000 'International Tables Vol C Tables 4.2.6.8 and 6.1.1.4'
Mo Mo -1.6832 0.6857 'International Tables Vol C Tables 4.2.6.8 and 6.1.1.4'
Te Te -0.5308 1.6751 'International Tables Vol C Tables 4.2.6.8 and 6.1.1.4'

loop_
_geom_angle_atom_site_label_1
_geom_angle_atom_site_label_2
_geom_angle_atom_site_label_3
_geom_angle
_geom_angle_site_symmetry_1
_geom_angle_site_symmetry_3
_geom_angle_publ_flag
C12 Mo C13 36.2(3) . . ?
C12 Mo C23 82.0(3) . . ?
C13 Mo C23 101.6(4) . . ?
C12 Mo C24 110.9(3) . . ?
C13 Mo C24 137.1(4) . . ?
C23 Mo C24 35.7(3) . . ?
C12 Mo C25 141.5(3) . . ?
C13 Mo C25 142.8(4) . . ?
C23 Mo C25 59.7(3) . . ?
C24 Mo C25 37.1(3) . . ?
C12 Mo C22 88.9(3) . . ?
C13 Mo C22 87.2(4) . . ?
C23 Mo C22 36.1(3) . . ?
C24 Mo C22 59.8(4) . . ?
C25 Mo C22 58.4(3) . . ?
C12 Mo C14 59.7(3) . . ?
C13 Mo C14 35.3(4) . . ?
C23 Mo C14 136.8(4) . . ?
C24 Mo C14 170.6(4) . . ?
C25 Mo C14 151.1(3) . . ?
C22 Mo C14 117.8(4) . . ?
C12 Mo C11 36.3(3) . . ?
C13 Mo C11 60.0(3) . . ?
C23 Mo C11 101.5(3) . . ?
C24 Mo C11 113.0(3) . . ?
C25 Mo C11 148.9(3) . . ?
C22 Mo C11 122.1(3) . . ?
C14 Mo C11 59.7(3) . . ?
C12 Mo C15 58.6(3) . . ?
C13 Mo C15 58.4(4) . . ?
C23 Mo C15 136.0(3) . . ?
C24 Mo C15 141.3(4) . . ?
C25 Mo C15 157.1(3) . . ?
C22 Mo C15 144.4(3) . . ?
C14 Mo C15 35.4(3) . . ?
C11 Mo C15 34.8(3) . . ?
C12 Mo C21 122.1(3) . . ?
C13 Mo C21 108.2(3) . . ?
C23 Mo C21 59.4(3) . . ?
C24 Mo C21 60.3(3) . . ?
C25 Mo C21 35.1(3) . . ?
C22 Mo C21 34.7(3) . . ?
C14 Mo C21 123.8(3) . . ?
C11 Mo C21 156.8(3) . . ?
C15 Mo C21 158.4(4) . . ?
C12 Mo Te 128.7(2) . . ?
C13 Mo Te 135.4(3) . . ?
C23 Mo Te 118.8(3) . . ?
C24 Mo Te 84.0(3) . . ?
C25 Mo Te 78.4(2) . . ?
C22 Mo Te 136.7(2) . . ?
C14 Mo Te 101.5(3) . . ?
C11 Mo Te 92.4(2) . . ?
C15 Mo Te 78.8(2) . . ?
C21 Mo Te 108.1(2) . . ?
C1 Te Mo 102.9(3) . . ?
C15 C11 C12 105.2(8) . . ?
C15 C11 C16 128.5(9) . . ?
C12 C11 C16 125.3(8) . . ?
C15 C11 Mo 72.9(5) . . ?
C12 C11 Mo 68.4(5) . . ?
C16 C11 Mo 131.6(7) . . ?
C13 C12 C11 108.8(9) . . ?
C13 C12 Mo 72.7(5) . . ?
C11 C12 Mo 75.3(5) . . ?
C14 C13 C12 109.1(10) . . ?
C14 C13 Mo 74.8(6) . . ?
C12 C13 Mo 71.1(5) . . ?
C13 C14 C15 106.1(9) . . ?
C13 C14 Mo 69.8(6) . . ?
C15 C14 Mo 72.8(6) . . ?
C11 C15 C14 110.8(9) . . ?
C11 C15 Mo 72.3(5) . . ?
C14 C15 Mo 71.8(6) . . ?
C18 C16 C11 111.0(9) . . ?
C18 C16 C19 110.0(10) . . ?
C11 C16 C19 111.5(8) . . ?
C18 C16 C17 110.8(10) . . ?
C11 C16 C17 106.8(9) . . ?
C19 C16 C17 106.6(8) . . ?
C22 C21 C25 106.3(8) . . ?
C22 C21 C26 126.5(9) . . ?
C25 C21 C26 126.8(8) . . ?
C22 C21 Mo 70.2(5) . . ?
C25 C21 Mo 69.1(5) . . ?
C26 C21 Mo 131.0(6) . . ?
C21 C22 C23 109.5(9) . . ?
C21 C22 Mo 75.1(5) . . ?
C23 C22 Mo 70.3(5) . . ?
C24 C23 C22 108.8(8) . . ?
C24 C23 Mo 72.5(5) . . ?
C22 C23 Mo 73.6(5) . . ?
C23 C24 C25 105.6(9) . . ?
C23 C24 Mo 71.9(5) . . ?
C25 C24 Mo 71.8(5) . . ?
C21 C25 C24 109.6(8) . . ?
C21 C25 Mo 75.8(5) . . ?
C24 C25 Mo 71.1(5) . . ?
C21 C26 C27 106.9(8) . . ?
C21 C26 C29 110.9(8) . . ?
C27 C26 C29 108.1(8) . . ?
C21 C26 C28 112.0(8) . . ?
C27 C26 C28 109.7(8) . . ?
C29 C26 C28 109.0(8) . . ?
C2 C1 C6 120.2(10) . . ?
C2 C1 Te 119.1(8) . . ?
C6 C1 Te 120.7(7) . . ?
C1 C2 C3 120.7(12) . . ?
C4 C3 C2 118.3(12) . . ?
C3 C4 C5 122.2(12) . . ?
C4 C5 C6 119.6(12) . . ?
C5 C6 C1 118.9(10) . . ?

loop_
_geom_bond_atom_site_label_1
_geom_bond_atom_site_label_2
_geom_bond_distance
_geom_bond_site_symmetry_2
_geom_bond_publ_flag
Mo C12 2.247(8) . ?
Mo C13 2.268(9) . ?
Mo C23 2.281(9) . ?
Mo C24 2.289(10) . ?
Mo C25 2.299(8) . ?
Mo C22 2.324(8) . ?
Mo C14 2.332(10) . ?
Mo C11 2.337(9) . ?
Mo C15 2.345(9) . ?
Mo C21 2.386(8) . ?
Mo Te 2.7985(11) . ?
Te C1 2.146(10) . ?
C11 C15 1.401(13) . ?
C11 C12 1.431(13) . ?
C11 C16 1.514(13) . ?
C12 C13 1.405(13) . ?
C13 C14 1.40(2) . ?
C14 C15 1.420(14) . ?
C16 C18 1.490(15) . ?
C16 C19 1.53(2) . ?
C16 C17 1.539(14) . ?
C21 C22 1.406(12) . ?
C21 C25 1.413(12) . ?
C21 C26 1.504(12) . ?
C22 C23 1.428(13) . ?
C23 C24 1.401(13) . ?
C24 C25 1.461(13) . ?
C26 C27 1.531(12) . ?
C26 C29 1.529(13) . ?
C26 C28 1.545(14) . ?
C1 C2 1.366(12) . ?
C1 C6 1.389(14) . ?
C2 C3 1.392(15) . ?
C3 C4 1.35(2) . ?
C4 C5 1.37(2) . ?
C5 C6 1.382(15) . ?
